data_7720007
loop_
_publ_author_name
'Blom, Burgert'
'Prince, Sharon'
'Roufosse, Basile'
'Brice, Thomas'
'Papaldo, Marco'
'Macharia, Lucy'
'Serala, Karabo'
'Mlaza, Vuyo'
'Medupe, Thato'
'Marschner, Christoph'
'Cleij, Thomas'

_publ_section_title
;
 Mono- and Bimetallic Homo- and Heterodinuclear Pd and Pt Complexes
 Bridged by Diphosphines: Synthesis, Characterisation and Cytotoxicity
;
_journal_name_full 'Dalton Transactions'
_journal_paper_doi 10.1039/D5DT02044A
_journal_year 2026
_chemical_formula_moiety 'C64 H66 Cl3 P4 Pd Ru, C F3 O3 S'
_chemical_formula_sum 'C65 H66 Cl3 F3 O3 P4 Pd Ru S'
_chemical_formula_weight 1421.93
_space_group_crystal_system monoclinic
_space_group_IT_number 14
_space_group_name_Hall '-P 2yn'
_space_group_name_H-M_alt 'P 1 21/n 1'
_atom_sites_solution_hydrogens geom
_atom_sites_solution_primary dual
_audit_creation_date 2025-07-07
_audit_creation_method
;
Olex2 1.5-ac6-020
(compiled 2024.02.14 svn.r2f8d729c for Rigaku Oxford Diffraction, GUI svn.r6966)
;
_audit_update_record
;
2025-07-07 deposited with the CCDC.	2025-12-05 downloaded from the CCDC.
;
_cell_angle_alpha 90
_cell_angle_beta 97.9880(10)
_cell_angle_gamma 90
_cell_formula_units_Z 4
_cell_length_a 10.29070(10)
_cell_length_b 17.9374(2)
_cell_length_c 34.5299(5)
_cell_measurement_reflns_used 32347
_cell_measurement_temperature 99.99(10)
_cell_measurement_theta_max 78.2750
_cell_measurement_theta_min 4.5880
_cell_volume 6311.98(13)
_computing_cell_refinement 'CrysAlisPro 1.171.43.136a (Rigaku OD, 2024)'
_computing_data_collection 'CrysAlisPro system (CCD 43.129a 64-bit (release 29-06-2024))'
_computing_data_reduction 'CrysAlisPro 1.171.43.136a (Rigaku OD, 2024)'
_computing_molecular_graphics 'Olex2 1.5-ac6-020 (Dolomanov et al., 2009)'
_computing_publication_material 'Olex2 1.5-ac6-020 (Dolomanov et al., 2009)'
_computing_structure_refinement 'XL  (Sheldrick, 2008)'
_computing_structure_solution 'SHELXT  (Sheldrick, 2015)'
_diffrn_ambient_environment N~2~
_diffrn_ambient_temperature 99.99(10)
_diffrn_detector 'Hybrid Pixel Array Detector'
_diffrn_detector_area_resol_mean 10.0000
_diffrn_detector_type 'HyPix-Arc 100'
_diffrn_measured_fraction_theta_full 0.979
_diffrn_measured_fraction_theta_max 0.954
_diffrn_measurement_details
;
List of Runs (angles in degrees, time in seconds):

  # Type    Start    End  Width  t~exp~   \w     \q     \k     \f   Frames
#--------------------------------------------------------------------------
  1  \w      6.00  32.00   0.50    4.00    --   24.00  71.00  25.69   52
  2  \w     12.00  39.00   0.50    4.00    --   28.00  66.00 131.16   54
  3  \w    -26.00  20.00   0.50    4.00    --  -54.67  19.00  60.00   92
  4  \w   -123.00 -87.00   0.50    4.00    --  -54.67-125.00   0.00   72
  5  \w    -66.00  -4.00   0.50    4.00    --  -76.64  57.00   0.00  124
  6  \w   -154.00 -66.00   0.50    4.00    --  -80.00 -51.00 -68.01  176
  7  \w     35.00 105.00   0.50   16.00    --  101.05 -77.00-180.00  140
  8  \w     28.00  66.00   0.50   16.00    --  101.05 -57.00-180.00   76
  9  \w     40.00 131.00   0.50   16.00    --  105.75 -82.00 178.55  182
 10  \w     41.00 129.00   0.50   16.00    --  105.75 -79.00 -64.53  176
 11  \w     55.00 178.00   0.50   16.00    --  105.75  13.00 162.35  246
 12  \w     55.00 178.00   0.50   16.00    --  105.75  13.00 162.35  246
 13  \w     40.00 110.00   0.50   16.00    --  105.75 -84.00   8.90  140
 14  \w     42.00  97.00   0.50   16.00    --  105.75 -85.00 -47.31  110
 15  \w     61.00 102.00   0.50   16.00    --  105.75  14.00  48.05   82
 16  \w    120.00 177.00   0.50   16.00    --  105.75  16.00 -45.22  114
 17  \w     41.00  77.00   0.50   16.00    --  105.75 -85.00  40.99   72
 18  \w    145.00 178.00   0.50   16.00    --  105.75  14.00  48.05   66
 19  \w     96.00 122.00   0.50   16.00    --  105.75 -80.00-121.35   52
 20  \w     40.00  66.00   0.50   16.00    --  105.75 -77.00  -3.22   52
 21  \w     64.00 102.00   0.50   16.00    --  105.75  15.00 -62.65   76
 22  \w    117.00 143.00   0.50   16.00    --  105.75  15.00 -62.65   52
 23  \w     71.00  99.00   0.50   16.00    --  105.75 -87.00  71.98   56
;
_diffrn_measurement_device 'four-circle diffractometer'
_diffrn_measurement_device_type 'XtaLAB Synergy, Dualflex, HyPix-Arc 100'
_diffrn_measurement_method '\w scans'
_diffrn_measurement_specimen_support 'Mitegen 50um'
_diffrn_orient_matrix_type 'CrysAlisPro convention (1999,Acta A55,543-557)'
_diffrn_orient_matrix_UB_11 0.1278212000
_diffrn_orient_matrix_UB_12 -0.0390138000
_diffrn_orient_matrix_UB_13 -0.0071956000
_diffrn_orient_matrix_UB_21 0.0566460000
_diffrn_orient_matrix_UB_22 0.0112225000
_diffrn_orient_matrix_UB_23 0.0433158000
_diffrn_orient_matrix_UB_31 -0.0575105000
_diffrn_orient_matrix_UB_32 -0.0756617000
_diffrn_orient_matrix_UB_33 0.0101390000
_diffrn_radiation_collimation 0.3
_diffrn_radiation_monochromator mirror
_diffrn_radiation_probe x-ray
_diffrn_radiation_type 'Cu K\a'
_diffrn_radiation_wavelength 1.54184
_diffrn_reflns_av_R_equivalents 0.0765
_diffrn_reflns_av_unetI/netI 0.0492
_diffrn_reflns_Laue_measured_fraction_full 0.979
_diffrn_reflns_Laue_measured_fraction_max 0.954
_diffrn_reflns_limit_h_max 12
_diffrn_reflns_limit_h_min -13
_diffrn_reflns_limit_k_max 20
_diffrn_reflns_limit_k_min -22
_diffrn_reflns_limit_l_max 42
_diffrn_reflns_limit_l_min -43
_diffrn_reflns_number 61163
_diffrn_reflns_point_group_measured_fraction_full 0.979
_diffrn_reflns_point_group_measured_fraction_max 0.954
_diffrn_reflns_theta_full 67.684
_diffrn_reflns_theta_max 79.942
_diffrn_reflns_theta_min 2.782
_diffrn_source 'micro-focus sealed X-ray tube'
_diffrn_source_current 24.0
_diffrn_source_power 1.2
_diffrn_source_target Mo
_diffrn_source_type 'PhotonJet (Cu) X-ray Source'
_diffrn_source_voltage 50.0
_exptl_absorpt_coefficient_mu 7.110
_exptl_absorpt_correction_T_max 1.000
_exptl_absorpt_correction_T_min 0.053
_exptl_absorpt_correction_type gaussian
_exptl_absorpt_process_details
;
CrysAlisPro 1.171.43.136a (Rigaku Oxford Diffraction, 2024)
Numerical absorption correction based on gaussian integration over
a multifaceted crystal model
Empirical absorption correction using spherical harmonics,
implemented in SCALE3 ABSPACK scaling algorithm.
;
_exptl_crystal_colour orange
_exptl_crystal_colour_primary orange
_exptl_crystal_density_diffrn 1.496
_exptl_crystal_description plate
_exptl_crystal_F_000 2896
_exptl_crystal_size_max 0.59
_exptl_crystal_size_mid 0.1
_exptl_crystal_size_min 0.03
_refine_diff_density_max 1.515
_refine_diff_density_min -1.864
_refine_diff_density_rms 0.298
_refine_ls_extinction_method none
_refine_ls_goodness_of_fit_ref 1.071
_refine_ls_hydrogen_treatment constr
_refine_ls_matrix_type full
_refine_ls_number_parameters 734
_refine_ls_number_reflns 13330
_refine_ls_number_restraints 0
_refine_ls_restrained_S_all 1.071
_refine_ls_R_factor_all 0.0931
_refine_ls_R_factor_gt 0.0881
_refine_ls_shift/su_max 0.002
_refine_ls_shift/su_mean 0.000
_refine_ls_structure_factor_coef Fsqd
_refine_ls_weighting_details 'w=1/[\s^2^(Fo^2^)+(0.0921P)^2^+78.1781P] where P=(Fo^2^+2Fc^2^)/3'
_refine_ls_weighting_scheme calc
_refine_ls_wR_factor_gt 0.2255
_refine_ls_wR_factor_ref 0.2292
_reflns_Friedel_coverage 0.000
_reflns_number_gt 12282
_reflns_number_total 13330
_reflns_threshold_expression 'I > 2\s(I)'
_cod_data_source_file d5dt02044a2.cif
_cod_data_source_block chm_15_cu_2_chmfinabs
_cod_original_cell_volume 6311.97(13)
_cod_database_code 7720007
_shelx_shelxl_version_number 2019/1
_chemical_oxdiff_formula P3PdRuClC20H40SF3O3
_chemical_oxdiff_usercomment overnight
_shelx_space_group_comment
;
The symmetry employed for this shelxl refinement is uniquely defined
by the following loop, which should always be used as a source of
symmetry information in preference to the above space-group names.
They are only intended as comments.
;
_shelx_estimated_absorpt_t_max 0.815
_shelx_estimated_absorpt_t_min 0.102
_olex2_refinement_description
;
1. Twinned data refinement
 Scales: 0.9894(4)
 0.0106(4)
2. Fixed Uiso
 At 1.2 times of:
  All C(H) groups, All C(H,H) groups
 At 1.5 times of:
  All C(H,H,H) groups
3.a Ternary CH refined with riding coordinates:
 C62(H62)
3.b Secondary CH2 refined with riding coordinates:
 C40(H40A,H40B), C42(H42A,H42B), C14(H14A,H14B), C41(H41A,H41B), C13(H13A,
 H13B), C39(H39A,H39B)
3.c Aromatic/amide H refined with riding coordinates:
 C6(H6), C38(H38), C2(H2), C50(H50), C32(H32), C44(H44), C5(H5), C26(H26),
 C35(H35), C53(H53), C3(H3), C45(H45), C52(H52), C22(H22), C9(H9), C56(H56),
 C46(H46), C54(H54), C36(H36), C28(H28), C25(H25), C29(H29), C59(H59), C37(H37),
  C48(H48), C10(H10), C31(H31), C20(H20), C30(H30), C23(H23), C47(H47),
 C60(H60), C24(H24), C51(H51), C4(H4), C8(H8), C57(H57), C12(H12), C34(H34),
 C11(H11), C16(H16), C19(H19), C18(H18), C17(H17)
3.d Idealised Me refined as rotating group:
 C63(H63A,H63B,H63C), C61(H61A,H61B,H61C), C64(H64A,H64B,H64C)
;
_olex2_date_sample_data_collection 2024-07-15
_olex2_submission_special_instructions 'No special instructions were received'
_oxdiff_exptl_absorpt_empirical_details
;
Empirical correction (ABSPACK) includes:
- Absorption correction using spherical harmonics
- Frame scaling
;
_oxdiff_exptl_absorpt_empirical_full_max 1.850
_oxdiff_exptl_absorpt_empirical_full_min 0.559

loop_
_space_group_symop_operation_xyz
'x, y, z'
'-x+1/2, y+1/2, -z+1/2'
'-x, -y, -z'
'x-1/2, -y-1/2, z-1/2'

loop_
_atom_site_label
_atom_site_type_symbol
_atom_site_fract_x
_atom_site_fract_y
_atom_site_fract_z
_atom_site_U_iso_or_equiv
_atom_site_adp_type
_atom_site_occupancy
_atom_site_site_symmetry_order
_atom_site_calc_flag
_atom_site_refinement_flags_posn
_atom_site_refinement_flags_adp
_atom_site_refinement_flags_occupancy
_atom_site_disorder_assembly
_atom_site_disorder_group
Pd1 Pd 0.10393(5) 0.47037(3) 0.32572(2) 0.02179(14) Uani 1 1 d . . . . .
Ru1 Ru 0.44968(7) 0.20496(4) 0.52555(2) 0.03615(18) Uani 1 1 d . . . . .
Cl3 Cl 0.5537(3) 0.32269(15) 0.54489(7) 0.0574(6) Uani 1 1 d . . . . .
P1 P 0.03836(17) 0.58644(9) 0.30798(5) 0.0211(3) Uani 1 1 d . . . . .
Cl1 Cl 0.13091(19) 0.34382(10) 0.34124(7) 0.0376(4) Uani 1 1 d . . . . .
Cl2 Cl 0.2482(3) 0.27263(14) 0.50686(7) 0.0526(6) Uani 1 1 d . . . . .
P2 P -0.10646(17) 0.45852(10) 0.34085(6) 0.0255(4) Uani 1 1 d . . . . .
P3 P 0.31833(17) 0.47574(10) 0.30976(5) 0.0245(4) Uani 1 1 d . . . . .
P4 P 0.4872(2) 0.23001(11) 0.46142(6) 0.0300(4) Uani 1 1 d . . . . .
C6 C 0.1835(7) 0.7007(4) 0.2779(2) 0.0296(15) Uani 1 1 d . . . . .
H6 H 0.204782 0.718978 0.303854 0.036 Uiso 1 1 calc R U . . .
C38 C 0.2048(8) 0.4353(4) 0.2352(2) 0.0335(17) Uani 1 1 d . . . . .
H38 H 0.124041 0.448004 0.243894 0.040 Uiso 1 1 calc R U . . .
C1 C 0.1052(7) 0.6366(4) 0.2702(2) 0.0272(14) Uani 1 1 d . . . . .
C2 C 0.0776(9) 0.6096(4) 0.2320(2) 0.0339(17) Uani 1 1 d . . . . .
H2 H 0.026862 0.565575 0.226827 0.041 Uiso 1 1 calc R U . . .
C33 C 0.3210(8) 0.4420(4) 0.2606(2) 0.0285(15) Uani 1 1 d . . . . .
C50 C 0.4270(9) 0.0959(5) 0.4198(3) 0.0357(17) Uani 1 1 d . . . . .
H50 H 0.509525 0.078417 0.432283 0.043 Uiso 1 1 calc R U . . .
C32 C 0.4518(7) 0.5973(4) 0.2807(3) 0.0309(16) Uani 1 1 d . . . . .
H32 H 0.429843 0.575714 0.255458 0.037 Uiso 1 1 calc R U . . .
C40 C 0.4236(8) 0.4106(5) 0.3842(2) 0.0317(16) Uani 1 1 d . . . . .
H40A H 0.475956 0.452707 0.396541 0.038 Uiso 1 1 calc R U . . .
H40B H 0.332024 0.416733 0.389379 0.038 Uiso 1 1 calc R U . . .
C44 C 0.6941(8) 0.1865(5) 0.4190(3) 0.0385(19) Uani 1 1 d . . . . .
H44 H 0.629086 0.167405 0.399285 0.046 Uiso 1 1 calc R U . . .
C5 C 0.2290(9) 0.7367(4) 0.2468(3) 0.0384(19) Uani 1 1 d . . . . .
H5 H 0.281418 0.780216 0.251604 0.046 Uiso 1 1 calc R U . . .
C7 C 0.0339(7) 0.6468(4) 0.3494(2) 0.0259(14) Uani 1 1 d . . . . .
C42 C 0.4513(8) 0.3252(5) 0.4434(2) 0.0329(16) Uani 1 1 d . . . . .
H42A H 0.357846 0.336346 0.444777 0.039 Uiso 1 1 calc R U . . .
H42B H 0.504857 0.360684 0.460911 0.039 Uiso 1 1 calc R U . . .
C21 C -0.1901(7) 0.3779(4) 0.3180(2) 0.0275(15) Uani 1 1 d . . . . .
C58 C 0.3360(10) 0.1072(5) 0.5405(3) 0.044(2) Uani 1 1 d . . . . .
C26 C -0.2510(8) 0.3256(4) 0.3389(3) 0.0320(16) Uani 1 1 d . . . . .
H26 H -0.244577 0.329208 0.366584 0.038 Uiso 1 1 calc R U . . .
C35 C 0.4391(9) 0.3952(5) 0.2099(3) 0.0387(19) Uani 1 1 d . . . . .
H35 H 0.519388 0.381244 0.201280 0.046 Uiso 1 1 calc R U . . .
C14 C -0.2043(7) 0.5395(4) 0.3210(2) 0.0309(16) Uani 1 1 d . . . . .
H14A H -0.293888 0.523328 0.310085 0.037 Uiso 1 1 calc R U . . .
H14B H -0.211534 0.576067 0.342138 0.037 Uiso 1 1 calc R U . . .
C49 C 0.3881(7) 0.1688(4) 0.4262(2) 0.0281(15) Uani 1 1 d . . . . .
C53 C 0.1861(9) 0.1463(5) 0.3831(3) 0.0385(18) Uani 1 1 d . . . . .
H53 H 0.104627 0.164134 0.370177 0.046 Uiso 1 1 calc R U . . .
C3 C 0.1245(9) 0.6471(5) 0.2016(3) 0.0392(19) Uani 1 1 d . . . . .
H3 H 0.105126 0.629223 0.175504 0.047 Uiso 1 1 calc R U . . .
C27 C 0.4099(7) 0.5634(4) 0.3134(2) 0.0269(14) Uani 1 1 d . . . . .
C45 C 0.8256(9) 0.1840(6) 0.4138(3) 0.046(2) Uani 1 1 d . . . . .
H45 H 0.849422 0.163666 0.390348 0.055 Uiso 1 1 calc R U . . .
C52 C 0.2237(9) 0.0734(5) 0.3773(3) 0.0407(19) Uani 1 1 d . . . . .
H52 H 0.167142 0.040605 0.361316 0.049 Uiso 1 1 calc R U . . .
C22 C -0.1945(8) 0.3692(5) 0.2772(2) 0.0327(16) Uani 1 1 d . . . . .
H22 H -0.150461 0.403931 0.262817 0.039 Uiso 1 1 calc R U . . .
C9 C -0.0600(9) 0.7569(5) 0.3768(3) 0.0373(18) Uani 1 1 d . . . . .
H9 H -0.103652 0.803591 0.373612 0.045 Uiso 1 1 calc R U . . .
C56 C 0.5598(10) 0.1015(5) 0.5263(3) 0.043(2) Uani 1 1 d . . . . .
H56 H 0.618810 0.086136 0.508954 0.052 Uiso 1 1 calc R U . . .
C46 C 0.9218(8) 0.2108(6) 0.4422(3) 0.043(2) Uani 1 1 d . . . . .
H46 H 1.011666 0.207424 0.438787 0.052 Uiso 1 1 calc R U . . .
C54 C 0.2662(8) 0.1932(5) 0.4076(2) 0.0319(16) Uani 1 1 d . . . . .
H54 H 0.238082 0.242589 0.411834 0.038 Uiso 1 1 calc R U . . .
C43 C 0.6573(8) 0.2167(5) 0.4527(2) 0.0324(16) Uani 1 1 d . . . . .
C36 C 0.3225(11) 0.3897(5) 0.1846(3) 0.046(2) Uani 1 1 d . . . . .
H36 H 0.323439 0.371939 0.158761 0.055 Uiso 1 1 calc R U . . .
C15 C -0.1215(9) 0.4557(5) 0.3920(3) 0.040(2) Uani 1 1 d . . . . .
C28 C 0.4411(9) 0.5980(5) 0.3501(3) 0.0363(18) Uani 1 1 d . . . . .
H28 H 0.409386 0.577192 0.372317 0.044 Uiso 1 1 calc R U . . .
C25 C -0.3206(8) 0.2684(5) 0.3193(3) 0.0364(18) Uani 1 1 d . . . . .
H25 H -0.364936 0.233429 0.333510 0.044 Uiso 1 1 calc R U . . .
C29 C 0.5164(9) 0.6610(5) 0.3542(3) 0.0400(19) Uani 1 1 d . . . . .
H29 H 0.540618 0.682240 0.379410 0.048 Uiso 1 1 calc R U . . .
C59 C 0.3800(10) 0.1473(5) 0.5765(3) 0.044(2) Uani 1 1 d . . . . .
H59 H 0.319164 0.162906 0.593156 0.053 Uiso 1 1 calc R U . . .
C37 C 0.2052(10) 0.4099(5) 0.1966(2) 0.042(2) Uani 1 1 d . . . . .
H37 H 0.125642 0.406684 0.179120 0.050 Uiso 1 1 calc R U . . .
C48 C 0.7549(9) 0.2457(6) 0.4810(3) 0.042(2) Uani 1 1 d . . . . .
H48 H 0.730965 0.267881 0.503936 0.050 Uiso 1 1 calc R U . . .
C10 C -0.0226(10) 0.7273(5) 0.4136(3) 0.045(2) Uani 1 1 d . . . . .
H10 H -0.044744 0.753472 0.435657 0.054 Uiso 1 1 calc R U . . .
C31 C 0.5256(8) 0.6625(5) 0.2852(3) 0.0372(18) Uani 1 1 d . . . . .
H31 H 0.554023 0.685374 0.263035 0.045 Uiso 1 1 calc R U . . .
C20 C -0.0238(12) 0.4245(6) 0.4184(3) 0.052(2) Uani 1 1 d . . . . .
H20 H 0.051259 0.403489 0.409374 0.062 Uiso 1 1 calc R U . . .
C30 C 0.5577(9) 0.6942(5) 0.3215(3) 0.042(2) Uani 1 1 d . . . . .
H30 H 0.608009 0.738764 0.324311 0.050 Uiso 1 1 calc R U . . .
C23 C -0.2619(9) 0.3113(5) 0.2584(3) 0.0379(18) Uani 1 1 d . . . . .
H23 H -0.263986 0.305356 0.231017 0.045 Uiso 1 1 calc R U . . .
C47 C 0.8864(11) 0.2426(7) 0.4758(3) 0.052(2) Uani 1 1 d . . . . .
H47 H 0.951768 0.262155 0.495266 0.063 Uiso 1 1 calc R U . . .
C60 C 0.5163(11) 0.1628(6) 0.5862(3) 0.048(2) Uani 1 1 d . . . . .
H60 H 0.546711 0.188358 0.609826 0.058 Uiso 1 1 calc R U . . .
C24 C -0.3272(9) 0.2609(5) 0.2792(3) 0.0384(19) Uani 1 1 d . . . . .
H24 H -0.376305 0.221434 0.266017 0.046 Uiso 1 1 calc R U . . .
C51 C 0.3467(9) 0.0489(5) 0.3956(3) 0.0386(18) Uani 1 1 d . . . . .
H51 H 0.374842 -0.000392 0.391122 0.046 Uiso 1 1 calc R U . . .
C41 C 0.4785(8) 0.3378(5) 0.4017(3) 0.0358(18) Uani 1 1 d . . . . .
H41A H 0.574546 0.337136 0.401392 0.043 Uiso 1 1 calc R U . . .
H41B H 0.440049 0.296093 0.385145 0.043 Uiso 1 1 calc R U . . .
C4 C 0.1995(9) 0.7106(5) 0.2095(3) 0.039(2) Uani 1 1 d . . . . .
H4 H 0.231028 0.736416 0.188650 0.047 Uiso 1 1 calc R U . . .
C13 C -0.1357(7) 0.5758(4) 0.2887(2) 0.0302(16) Uani 1 1 d . . . . .
H13A H -0.175152 0.625078 0.281439 0.036 Uiso 1 1 calc R U . . .
H13B H -0.145756 0.543845 0.265072 0.036 Uiso 1 1 calc R U . . .
C8 C -0.0320(7) 0.7162(4) 0.3441(2) 0.0296(15) Uani 1 1 d . . . . .
H8 H -0.057272 0.735326 0.318538 0.036 Uiso 1 1 calc R U . . .
C57 C 0.4246(10) 0.0850(5) 0.5170(3) 0.041(2) Uani 1 1 d . . . . .
H57 H 0.394928 0.057814 0.493850 0.049 Uiso 1 1 calc R U . . .
C39 C 0.4272(8) 0.4115(4) 0.3397(2) 0.0327(16) Uani 1 1 d . . . . .
H39A H 0.407119 0.360473 0.329728 0.039 Uiso 1 1 calc R U . . .
H39B H 0.518224 0.422886 0.335454 0.039 Uiso 1 1 calc R U . . .
C12 C 0.0747(8) 0.6208(4) 0.3868(2) 0.0322(16) Uani 1 1 d . . . . .
H12 H 0.122526 0.575472 0.390561 0.039 Uiso 1 1 calc R U . . .
C34 C 0.4388(8) 0.4209(4) 0.2477(3) 0.0348(17) Uani 1 1 d . . . . .
H34 H 0.518849 0.424162 0.265031 0.042 Uiso 1 1 calc R U . . .
C63 C 0.1449(11) 0.0716(7) 0.4895(3) 0.057(3) Uani 1 1 d . . . . .
H63A H 0.184276 0.105143 0.472025 0.085 Uiso 1 1 calc R U . . .
H63B H 0.049055 0.073937 0.483529 0.085 Uiso 1 1 calc R U . . .
H63C H 0.174302 0.020409 0.485818 0.085 Uiso 1 1 calc R U . . .
C11 C 0.0457(12) 0.6613(5) 0.4194(3) 0.048(2) Uani 1 1 d . . . . .
H11 H 0.072837 0.643331 0.445103 0.057 Uiso 1 1 calc R U . . .
C16 C -0.2308(10) 0.4871(8) 0.4058(3) 0.063(3) Uani 1 1 d . . . . .
H16 H -0.297489 0.510657 0.388191 0.076 Uiso 1 1 calc R U . . .
C61 C 0.7477(12) 0.1576(8) 0.5712(3) 0.066(3) Uani 1 1 d . . . . .
H61A H 0.789731 0.118547 0.588439 0.098 Uiso 1 1 calc R U . . .
H61B H 0.757114 0.205708 0.584805 0.098 Uiso 1 1 calc R U . . .
H61C H 0.789538 0.160206 0.547448 0.098 Uiso 1 1 calc R U . . .
C55 C 0.6087(11) 0.1404(6) 0.5608(3) 0.050(2) Uani 1 1 d . . . . .
C62 C 0.1867(11) 0.0950(7) 0.5316(3) 0.054(3) Uani 1 1 d . . . . .
H62 H 0.144404 0.144338 0.535047 0.064 Uiso 1 1 calc R U . . .
C64 C 0.1399(15) 0.0431(10) 0.5602(4) 0.093(6) Uani 1 1 d . . . . .
H64A H 0.178068 -0.006368 0.557478 0.140 Uiso 1 1 calc R U . . .
H64B H 0.043969 0.039645 0.555139 0.140 Uiso 1 1 calc R U . . .
H64C H 0.166689 0.061719 0.586767 0.140 Uiso 1 1 calc R U . . .
C19 C -0.0340(17) 0.4236(8) 0.4582(3) 0.077(4) Uani 1 1 d . . . . .
H19 H 0.034434 0.402564 0.476183 0.092 Uiso 1 1 calc R U . . .
C18 C -0.1434(16) 0.4532(9) 0.4717(4) 0.079(4) Uani 1 1 d . . . . .
H18 H -0.150355 0.452371 0.498819 0.095 Uiso 1 1 calc R U . . .
C17 C -0.2411(14) 0.4836(11) 0.4459(4) 0.089(5) Uani 1 1 d . . . . .
H17 H -0.317238 0.502649 0.455127 0.107 Uiso 1 1 calc R U . . .
S1 S -0.1808(2) 0.45818(12) 0.17097(6) 0.0363(4) Uani 1 1 d . . . . .
F1 F -0.3541(6) 0.5206(4) 0.20957(18) 0.0546(14) Uani 1 1 d . . . . .
F3 F -0.4002(6) 0.5312(4) 0.14674(19) 0.0591(16) Uani 1 1 d . . . . .
F2 F -0.2464(7) 0.5981(3) 0.1785(2) 0.0627(17) Uani 1 1 d . . . . .
O1 O -0.0982(6) 0.4618(4) 0.20812(19) 0.0429(14) Uani 1 1 d . . . . .
O2 O -0.2597(7) 0.3912(4) 0.1646(2) 0.0463(15) Uani 1 1 d . . . . .
O3 O -0.1210(7) 0.4837(5) 0.1384(2) 0.058(2) Uani 1 1 d . . . . .
C01Q C -0.3036(9) 0.5296(5) 0.1766(3) 0.0388(19) Uani 1 1 d . . . . .

loop_
_atom_site_aniso_label
_atom_site_aniso_U_11
_atom_site_aniso_U_22
_atom_site_aniso_U_33
_atom_site_aniso_U_23
_atom_site_aniso_U_13
_atom_site_aniso_U_12
Pd1 0.0185(2) 0.0193(2) 0.0284(3) 0.00295(18) 0.00637(18) 0.00074(17)
Ru1 0.0450(4) 0.0354(3) 0.0296(3) 0.0056(2) 0.0107(3) -0.0033(3)
Cl3 0.0803(18) 0.0507(13) 0.0429(12) -0.0037(10) 0.0150(12) -0.0156(13)
P1 0.0187(8) 0.0194(7) 0.0257(8) 0.0017(6) 0.0046(6) 0.0009(6)
Cl1 0.0276(9) 0.0210(8) 0.0639(13) 0.0095(8) 0.0059(8) 0.0013(7)
Cl2 0.0513(13) 0.0564(13) 0.0557(13) 0.0160(11) 0.0270(11) 0.0155(11)
P2 0.0204(8) 0.0261(8) 0.0311(9) -0.0001(7) 0.0079(7) -0.0050(7)
P3 0.0207(8) 0.0226(8) 0.0314(9) 0.0039(7) 0.0078(7) 0.0028(6)
P4 0.0310(10) 0.0314(9) 0.0282(9) 0.0069(7) 0.0058(8) -0.0014(8)
C6 0.026(4) 0.024(3) 0.041(4) 0.002(3) 0.011(3) 0.003(3)
C38 0.034(4) 0.032(4) 0.034(4) 0.005(3) 0.003(3) 0.009(3)
C1 0.026(3) 0.025(3) 0.032(4) 0.002(3) 0.006(3) 0.005(3)
C2 0.040(4) 0.026(4) 0.038(4) 0.002(3) 0.016(4) 0.006(3)
C33 0.030(4) 0.021(3) 0.036(4) 0.003(3) 0.011(3) 0.002(3)
C50 0.035(4) 0.034(4) 0.039(4) 0.009(3) 0.011(3) 0.002(3)
C32 0.022(3) 0.029(4) 0.044(4) 0.006(3) 0.014(3) -0.002(3)
C40 0.024(4) 0.034(4) 0.037(4) 0.011(3) 0.005(3) 0.003(3)
C44 0.026(4) 0.054(5) 0.034(4) 0.000(4) 0.002(3) 0.002(4)
C5 0.037(4) 0.022(4) 0.059(5) 0.011(4) 0.020(4) 0.002(3)
C7 0.019(3) 0.029(4) 0.031(4) 0.002(3) 0.006(3) -0.005(3)
C42 0.028(4) 0.033(4) 0.038(4) 0.010(3) 0.006(3) -0.001(3)
C21 0.019(3) 0.026(3) 0.037(4) 0.003(3) 0.003(3) -0.001(3)
C58 0.045(5) 0.034(4) 0.052(5) 0.016(4) 0.006(4) -0.018(4)
C26 0.029(4) 0.026(4) 0.044(4) 0.004(3) 0.016(3) -0.003(3)
C35 0.042(5) 0.032(4) 0.047(5) 0.001(4) 0.025(4) 0.004(3)
C14 0.023(3) 0.026(4) 0.045(4) -0.002(3) 0.008(3) -0.001(3)
C49 0.024(3) 0.037(4) 0.025(3) 0.006(3) 0.005(3) 0.001(3)
C53 0.032(4) 0.047(5) 0.038(4) 0.009(4) 0.009(3) 0.003(4)
C3 0.041(5) 0.041(4) 0.039(4) 0.007(4) 0.020(4) 0.014(4)
C27 0.017(3) 0.028(3) 0.037(4) 0.002(3) 0.009(3) 0.003(3)
C45 0.034(5) 0.053(5) 0.055(6) 0.001(4) 0.017(4) 0.003(4)
C52 0.043(5) 0.046(5) 0.034(4) -0.004(4) 0.010(4) -0.005(4)
C22 0.028(4) 0.033(4) 0.037(4) -0.002(3) 0.004(3) -0.010(3)
C9 0.040(5) 0.033(4) 0.042(4) -0.003(3) 0.016(4) 0.007(3)
C56 0.051(5) 0.033(4) 0.045(5) 0.013(4) 0.005(4) 0.009(4)
C46 0.022(4) 0.056(5) 0.052(5) 0.004(4) 0.002(4) -0.001(4)
C54 0.026(4) 0.037(4) 0.033(4) 0.005(3) 0.007(3) 0.002(3)
C43 0.030(4) 0.035(4) 0.033(4) 0.011(3) 0.005(3) -0.001(3)
C36 0.063(6) 0.046(5) 0.034(4) 0.003(4) 0.020(4) 0.009(4)
C15 0.042(5) 0.039(4) 0.040(5) -0.003(4) 0.009(4) -0.020(4)
C28 0.043(5) 0.031(4) 0.038(4) 0.000(3) 0.017(4) 0.001(3)
C25 0.025(4) 0.029(4) 0.056(5) 0.003(4) 0.006(4) -0.009(3)
C29 0.034(4) 0.036(4) 0.050(5) -0.011(4) 0.009(4) -0.003(3)
C59 0.057(6) 0.047(5) 0.032(4) 0.010(4) 0.022(4) 0.000(4)
C37 0.048(5) 0.045(5) 0.030(4) 0.008(4) 0.001(4) 0.015(4)
C48 0.037(5) 0.054(5) 0.035(4) 0.002(4) 0.007(4) -0.004(4)
C10 0.054(6) 0.041(5) 0.042(5) -0.011(4) 0.010(4) 0.002(4)
C31 0.030(4) 0.030(4) 0.053(5) 0.004(4) 0.014(4) 0.002(3)
C20 0.072(7) 0.043(5) 0.041(5) 0.006(4) 0.009(5) -0.004(5)
C30 0.038(5) 0.032(4) 0.057(5) -0.008(4) 0.009(4) -0.011(4)
C23 0.039(4) 0.037(4) 0.036(4) -0.006(3) 0.000(3) 0.000(4)
C47 0.044(5) 0.073(7) 0.038(5) 0.006(5) -0.001(4) -0.012(5)
C60 0.060(6) 0.058(6) 0.027(4) 0.016(4) 0.003(4) -0.006(5)
C24 0.033(4) 0.027(4) 0.055(5) -0.007(4) 0.007(4) -0.002(3)
C51 0.045(5) 0.036(4) 0.036(4) 0.001(3) 0.011(4) -0.003(4)
C41 0.029(4) 0.038(4) 0.042(4) 0.013(4) 0.012(3) 0.003(3)
C4 0.045(5) 0.032(4) 0.046(5) 0.017(4) 0.023(4) 0.011(4)
C13 0.024(4) 0.025(3) 0.042(4) 0.001(3) 0.008(3) 0.001(3)
C8 0.026(4) 0.028(4) 0.035(4) -0.003(3) 0.005(3) 0.000(3)
C57 0.062(6) 0.028(4) 0.032(4) 0.006(3) 0.005(4) -0.005(4)
C39 0.032(4) 0.031(4) 0.037(4) 0.009(3) 0.011(3) 0.000(3)
C12 0.033(4) 0.028(4) 0.034(4) -0.002(3) -0.001(3) -0.004(3)
C34 0.031(4) 0.031(4) 0.045(5) 0.000(3) 0.015(4) -0.001(3)
C63 0.046(6) 0.069(7) 0.052(6) 0.008(5) -0.004(5) -0.008(5)
C11 0.073(7) 0.040(5) 0.029(4) -0.003(4) 0.003(4) 0.003(5)
C16 0.034(5) 0.115(10) 0.043(5) -0.014(6) 0.017(4) -0.013(6)
C61 0.059(7) 0.086(9) 0.046(6) 0.025(6) -0.011(5) -0.004(6)
C55 0.056(6) 0.051(5) 0.040(5) 0.022(4) -0.003(4) -0.006(5)
C62 0.051(6) 0.063(6) 0.048(5) 0.005(5) 0.012(5) -0.017(5)
C64 0.084(10) 0.137(14) 0.054(7) 0.020(8) -0.008(7) -0.071(10)
C19 0.112(12) 0.079(9) 0.036(5) 0.015(6) -0.001(6) -0.006(8)
C18 0.095(11) 0.106(11) 0.039(6) 0.002(6) 0.019(7) -0.012(9)
C17 0.056(7) 0.173(17) 0.044(6) 0.003(8) 0.023(6) -0.022(9)
S1 0.0309(10) 0.0446(11) 0.0338(10) -0.0037(8) 0.0058(8) -0.0058(8)
F1 0.048(3) 0.064(4) 0.054(3) -0.014(3) 0.016(3) -0.006(3)
F3 0.039(3) 0.068(4) 0.065(4) -0.003(3) -0.012(3) 0.002(3)
F2 0.065(4) 0.039(3) 0.081(4) 0.004(3) -0.002(3) -0.006(3)
O1 0.041(3) 0.045(3) 0.041(3) -0.002(3) -0.002(3) -0.002(3)
O2 0.042(4) 0.042(3) 0.054(4) -0.010(3) 0.004(3) -0.004(3)
O3 0.050(4) 0.087(6) 0.041(4) -0.004(4) 0.016(3) -0.016(4)
C01Q 0.032(4) 0.042(5) 0.038(4) 0.000(4) -0.007(3) -0.008(4)

loop_
_atom_type_symbol
_atom_type_description
_atom_type_scat_dispersion_real
_atom_type_scat_dispersion_imag
_atom_type_scat_source
C C 0.0181 0.0091 'International Tables Vol C Tables 4.2.6.8 and 6.1.1.4'
H H 0.0000 0.0000 'International Tables Vol C Tables 4.2.6.8 and 6.1.1.4'
Cl Cl 0.3639 0.7018 'International Tables Vol C Tables 4.2.6.8 and 6.1.1.4'
F F 0.0727 0.0534 'International Tables Vol C Tables 4.2.6.8 and 6.1.1.4'
O O 0.0492 0.0322 'International Tables Vol C Tables 4.2.6.8 and 6.1.1.4'
P P 0.2955 0.4335 'International Tables Vol C Tables 4.2.6.8 and 6.1.1.4'
Pd Pd 0.1215 3.9337 'International Tables Vol C Tables 4.2.6.8 and 6.1.1.4'
Ru Ru 0.0552 3.2960 'International Tables Vol C Tables 4.2.6.8 and 6.1.1.4'
S S 0.3331 0.5567 'International Tables Vol C Tables 4.2.6.8 and 6.1.1.4'

loop_
_exptl_crystal_face_index_h
_exptl_crystal_face_index_k
_exptl_crystal_face_index_l
_exptl_crystal_face_perp_dist
-4 -8 7 0.0219
6 -4 -3 0.0152
4 9 -7 0.0632
-6 5 2 0.0095
-1 -11 5 0.0318
-6 5 5 0.0029
6 -7 -4 0.0211

loop_
_geom_angle_atom_site_label_1
_geom_angle_atom_site_label_2
_geom_angle_atom_site_label_3
_geom_angle
_geom_angle_site_symmetry_1
_geom_angle_site_symmetry_3
_geom_angle_publ_flag
P1 Pd1 Cl1 169.33(7) . . ?
P1 Pd1 P2 83.77(6) . . ?
P1 Pd1 P3 98.87(6) . . ?
Cl1 Pd1 P3 90.46(7) . . ?
P2 Pd1 Cl1 86.79(7) . . ?
P2 Pd1 P3 177.03(7) . . ?
Cl2 Ru1 Cl3 88.03(11) . . ?
P4 Ru1 Cl3 88.21(8) . . ?
P4 Ru1 Cl2 84.21(8) . . ?
C58 Ru1 Cl3 149.0(3) . . ?
C58 Ru1 Cl2 89.9(3) . . ?
C58 Ru1 P4 122.4(3) . . ?
C58 Ru1 C59 38.1(4) . . ?
C58 Ru1 C60 67.5(4) . . ?
C58 Ru1 C55 80.3(4) . . ?
C56 Ru1 Cl3 122.1(3) . . ?
C56 Ru1 Cl2 149.4(3) . . ?
C56 Ru1 P4 91.2(3) . . ?
C56 Ru1 C58 67.2(4) . . ?
C56 Ru1 C59 79.7(4) . . ?
C56 Ru1 C60 67.0(4) . . ?
C56 Ru1 C57 37.9(4) . . ?
C56 Ru1 C55 37.4(4) . . ?
C59 Ru1 Cl3 111.3(3) . . ?
C59 Ru1 Cl2 94.9(3) . . ?
C59 Ru1 P4 160.4(3) . . ?
C59 Ru1 C60 37.0(4) . . ?
C60 Ru1 Cl3 88.3(3) . . ?
C60 Ru1 Cl2 124.0(3) . . ?
C60 Ru1 P4 151.4(3) . . ?
C57 Ru1 Cl3 159.6(3) . . ?
C57 Ru1 Cl2 112.3(3) . . ?
C57 Ru1 P4 95.3(2) . . ?
C57 Ru1 C58 36.1(4) . . ?
C57 Ru1 C59 66.8(3) . . ?
C57 Ru1 C60 79.0(4) . . ?
C57 Ru1 C55 68.0(4) . . ?
C55 Ru1 Cl3 92.3(3) . . ?
C55 Ru1 Cl2 161.5(3) . . ?
C55 Ru1 P4 114.3(3) . . ?
C55 Ru1 C59 67.8(4) . . ?
C55 Ru1 C60 37.5(4) . . ?
C1 P1 Pd1 122.1(2) . . ?
C1 P1 C7 109.2(3) . . ?
C1 P1 C13 104.0(4) . . ?
C7 P1 Pd1 112.4(2) . . ?
C7 P1 C13 102.7(3) . . ?
C13 P1 Pd1 104.1(2) . . ?
C21 P2 Pd1 112.4(2) . . ?
C21 P2 C14 105.5(4) . . ?
C14 P2 Pd1 109.0(2) . . ?
C15 P2 Pd1 115.9(3) . . ?
C15 P2 C21 107.8(4) . . ?
C15 P2 C14 105.6(4) . . ?
C33 P3 Pd1 110.1(3) . . ?
C33 P3 C27 106.1(3) . . ?
C33 P3 C39 103.5(4) . . ?
C27 P3 Pd1 120.7(2) . . ?
C39 P3 Pd1 111.3(3) . . ?
C39 P3 C27 103.5(4) . . ?
C42 P4 Ru1 116.5(3) . . ?
C42 P4 C49 105.4(4) . . ?
C49 P4 Ru1 111.1(2) . . ?
C43 P4 Ru1 114.6(3) . . ?
C43 P4 C42 102.6(4) . . ?
C43 P4 C49 105.6(4) . . ?
C1 C6 H6 120.7 . . ?
C5 C6 H6 120.7 . . ?
C5 C6 C1 118.6(8) . . ?
C33 C38 H38 119.7 . . ?
C33 C38 C37 120.7(8) . . ?
C37 C38 H38 119.7 . . ?
C6 C1 P1 122.6(6) . . ?
C2 C1 P1 117.6(6) . . ?
C2 C1 C6 119.8(7) . . ?
C1 C2 H2 120.0 . . ?
C3 C2 C1 120.0(8) . . ?
C3 C2 H2 120.0 . . ?
C38 C33 P3 119.9(6) . . ?
C38 C33 C34 119.0(8) . . ?
C34 C33 P3 121.1(7) . . ?
C49 C50 H50 119.7 . . ?
C51 C50 H50 119.7 . . ?
C51 C50 C49 120.5(8) . . ?
C27 C32 H32 120.1 . . ?
C31 C32 H32 120.1 . . ?
C31 C32 C27 119.7(8) . . ?
H40A C40 H40B 108.1 . . ?
C41 C40 H40A 109.6 . . ?
C41 C40 H40B 109.6 . . ?
C41 C40 C39 110.4(7) . . ?
C39 C40 H40A 109.6 . . ?
C39 C40 H40B 109.6 . . ?
C45 C44 H44 119.8 . . ?
C43 C44 H44 119.8 . . ?
C43 C44 C45 120.5(9) . . ?
C6 C5 H5 119.5 . . ?
C4 C5 C6 121.0(8) . . ?
C4 C5 H5 119.5 . . ?
C8 C7 P1 119.5(6) . . ?
C12 C7 P1 120.1(6) . . ?
C12 C7 C8 119.5(7) . . ?
P4 C42 H42A 108.8 . . ?
P4 C42 H42B 108.8 . . ?
H42A C42 H42B 107.7 . . ?
C41 C42 P4 113.8(6) . . ?
C41 C42 H42A 108.8 . . ?
C41 C42 H42B 108.8 . . ?
C26 C21 P2 122.5(6) . . ?
C26 C21 C22 119.5(7) . . ?
C22 C21 P2 118.0(6) . . ?
C59 C58 Ru1 72.2(5) . . ?
C59 C58 C62 115.2(9) . . ?
C57 C58 Ru1 70.9(5) . . ?
C57 C58 C59 119.9(9) . . ?
C57 C58 C62 124.9(9) . . ?
C62 C58 Ru1 127.8(7) . . ?
C21 C26 H26 120.3 . . ?
C25 C26 C21 119.4(8) . . ?
C25 C26 H26 120.3 . . ?
C36 C35 H35 119.9 . . ?
C36 C35 C34 120.1(8) . . ?
C34 C35 H35 119.9 . . ?
P2 C14 H14A 110.0 . . ?
P2 C14 H14B 110.0 . . ?
H14A C14 H14B 108.4 . . ?
C13 C14 P2 108.6(5) . . ?
C13 C14 H14A 110.0 . . ?
C13 C14 H14B 110.0 . . ?
C50 C49 P4 121.3(6) . . ?
C50 C49 C54 118.7(8) . . ?
C54 C49 P4 119.8(6) . . ?
C52 C53 H53 119.7 . . ?
C54 C53 H53 119.7 . . ?
C54 C53 C52 120.6(8) . . ?
C2 C3 H3 120.2 . . ?
C4 C3 C2 119.5(8) . . ?
C4 C3 H3 120.2 . . ?
C32 C27 P3 121.9(6) . . ?
C32 C27 C28 118.6(7) . . ?
C28 C27 P3 119.4(6) . . ?
C44 C45 H45 119.6 . . ?
C46 C45 C44 120.7(9) . . ?
C46 C45 H45 119.6 . . ?
C53 C52 H52 120.6 . . ?
C53 C52 C51 118.9(9) . . ?
C51 C52 H52 120.6 . . ?
C21 C22 H22 119.9 . . ?
C23 C22 C21 120.1(8) . . ?
C23 C22 H22 119.9 . . ?
C10 C9 H9 120.8 . . ?
C10 C9 C8 118.5(8) . . ?
C8 C9 H9 120.8 . . ?
Ru1 C56 H56 128.2 . . ?
C57 C56 Ru1 71.4(5) . . ?
C57 C56 H56 119.4 . . ?
C55 C56 Ru1 73.2(6) . . ?
C55 C56 H56 119.4 . . ?
C55 C56 C57 121.2(9) . . ?
C45 C46 H46 120.3 . . ?
C45 C46 C47 119.5(9) . . ?
C47 C46 H46 120.3 . . ?
C49 C54 H54 119.6 . . ?
C53 C54 C49 120.8(8) . . ?
C53 C54 H54 119.6 . . ?
C44 C43 P4 124.6(6) . . ?
C44 C43 C48 118.6(8) . . ?
C48 C43 P4 116.5(7) . . ?
C35 C36 H36 119.7 . . ?
C37 C36 C35 120.7(8) . . ?
C37 C36 H36 119.7 . . ?
C20 C15 P2 120.5(8) . . ?
C20 C15 C16 119.1(9) . . ?
C16 C15 P2 120.4(8) . . ?
C27 C28 H28 119.6 . . ?
C29 C28 C27 120.9(8) . . ?
C29 C28 H28 119.6 . . ?
C26 C25 H25 119.5 . . ?
C26 C25 C24 120.9(8) . . ?
C24 C25 H25 119.5 . . ?
C28 C29 H29 120.0 . . ?
C28 C29 C30 120.1(8) . . ?
C30 C29 H29 120.0 . . ?
Ru1 C59 H59 130.5 . . ?
C58 C59 Ru1 69.7(4) . . ?
C58 C59 H59 120.7 . . ?
C60 C59 Ru1 71.5(5) . . ?
C60 C59 C58 118.6(9) . . ?
C60 C59 H59 120.7 . . ?
C38 C37 H37 120.4 . . ?
C36 C37 C38 119.2(9) . . ?
C36 C37 H37 120.4 . . ?
C43 C48 H48 119.6 . . ?
C47 C48 C43 120.8(9) . . ?
C47 C48 H48 119.6 . . ?
C9 C10 H10 118.8 . . ?
C11 C10 C9 122.4(8) . . ?
C11 C10 H10 118.8 . . ?
C32 C31 H31 119.7 . . ?
C30 C31 C32 120.6(8) . . ?
C30 C31 H31 119.7 . . ?
C15 C20 H20 119.7 . . ?
C15 C20 C19 120.6(12) . . ?
C19 C20 H20 119.7 . . ?
C29 C30 H30 120.0 . . ?
C31 C30 C29 120.1(8) . . ?
C31 C30 H30 120.0 . . ?
C22 C23 H23 119.9 . . ?
C22 C23 C24 120.1(8) . . ?
C24 C23 H23 119.9 . . ?
C46 C47 C48 119.9(9) . . ?
C46 C47 H47 120.1 . . ?
C48 C47 H47 120.1 . . ?
Ru1 C60 H60 131.4 . . ?
C59 C60 Ru1 71.5(5) . . ?
C59 C60 H60 119.5 . . ?
C59 C60 C55 121.0(9) . . ?
C55 C60 Ru1 70.6(5) . . ?
C55 C60 H60 119.5 . . ?
C25 C24 C23 119.8(8) . . ?
C25 C24 H24 120.1 . . ?
C23 C24 H24 120.1 . . ?
C50 C51 C52 120.5(8) . . ?
C50 C51 H51 119.7 . . ?
C52 C51 H51 119.7 . . ?
C40 C41 C42 113.5(7) . . ?
C40 C41 H41A 108.9 . . ?
C40 C41 H41B 108.9 . . ?
C42 C41 H41A 108.9 . . ?
C42 C41 H41B 108.9 . . ?
H41A C41 H41B 107.7 . . ?
C5 C4 C3 121.0(7) . . ?
C5 C4 H4 119.5 . . ?
C3 C4 H4 119.5 . . ?
P1 C13 H13A 110.2 . . ?
P1 C13 H13B 110.2 . . ?
C14 C13 P1 107.6(5) . . ?
C14 C13 H13A 110.2 . . ?
C14 C13 H13B 110.2 . . ?
H13A C13 H13B 108.5 . . ?
C7 C8 H8 120.0 . . ?
C9 C8 C7 120.1(7) . . ?
C9 C8 H8 120.0 . . ?
Ru1 C57 H57 129.7 . . ?
C58 C57 Ru1 73.0(5) . . ?
C58 C57 C56 121.5(9) . . ?
C58 C57 H57 119.2 . . ?
C56 C57 Ru1 70.7(5) . . ?
C56 C57 H57 119.2 . . ?
P3 C39 H39A 107.7 . . ?
P3 C39 H39B 107.7 . . ?
C40 C39 P3 118.3(6) . . ?
C40 C39 H39A 107.7 . . ?
C40 C39 H39B 107.7 . . ?
H39A C39 H39B 107.1 . . ?
C7 C12 H12 119.9 . . ?
C7 C12 C11 120.2(8) . . ?
C11 C12 H12 119.9 . . ?
C33 C34 H34 119.8 . . ?
C35 C34 C33 120.3(8) . . ?
C35 C34 H34 119.8 . . ?
H63A C63 H63B 109.5 . . ?
H63A C63 H63C 109.5 . . ?
H63B C63 H63C 109.5 . . ?
C62 C63 H63A 109.5 . . ?
C62 C63 H63B 109.5 . . ?
C62 C63 H63C 109.5 . . ?
C10 C11 C12 119.3(8) . . ?
C10 C11 H11 120.4 . . ?
C12 C11 H11 120.4 . . ?
C15 C16 H16 120.3 . . ?
C15 C16 C17 119.4(12) . . ?
C17 C16 H16 120.3 . . ?
H61A C61 H61B 109.5 . . ?
H61A C61 H61C 109.5 . . ?
H61B C61 H61C 109.5 . . ?
C55 C61 H61A 109.5 . . ?
C55 C61 H61B 109.5 . . ?
C55 C61 H61C 109.5 . . ?
C56 C55 Ru1 69.3(5) . . ?
C56 C55 C60 117.7(10) . . ?
C56 C55 C61 122.3(11) . . ?
C60 C55 Ru1 71.9(6) . . ?
C60 C55 C61 119.9(10) . . ?
C61 C55 Ru1 130.3(7) . . ?
C58 C62 H62 106.8 . . ?
C63 C62 C58 111.9(9) . . ?
C63 C62 H62 106.8 . . ?
C64 C62 C58 111.3(10) . . ?
C64 C62 C63 112.8(10) . . ?
C64 C62 H62 106.8 . . ?
C62 C64 H64A 109.5 . . ?
C62 C64 H64B 109.5 . . ?
C62 C64 H64C 109.5 . . ?
H64A C64 H64B 109.5 . . ?
H64A C64 H64C 109.5 . . ?
H64B C64 H64C 109.5 . . ?
C20 C19 H19 119.9 . . ?
C18 C19 C20 120.3(13) . . ?
C18 C19 H19 119.9 . . ?
C19 C18 H18 120.1 . . ?
C17 C18 C19 119.7(11) . . ?
C17 C18 H18 120.1 . . ?
C16 C17 H17 119.6 . . ?
C18 C17 C16 120.9(13) . . ?
C18 C17 H17 119.6 . . ?
O1 S1 O2 115.0(4) . . ?
O1 S1 C01Q 101.8(4) . . ?
O2 S1 C01Q 102.5(4) . . ?
O3 S1 O1 114.9(4) . . ?
O3 S1 O2 115.9(4) . . ?
O3 S1 C01Q 103.8(5) . . ?
F1 C01Q S1 111.4(6) . . ?
F1 C01Q F3 109.2(8) . . ?
F1 C01Q F2 106.7(7) . . ?
F3 C01Q S1 112.6(6) . . ?
F3 C01Q F2 106.9(7) . . ?
F2 C01Q S1 109.7(6) . . ?

loop_
_geom_bond_atom_site_label_1
_geom_bond_atom_site_label_2
_geom_bond_distance
_geom_bond_site_symmetry_2
_geom_bond_publ_flag
Pd1 P1 2.2472(17) . ?
Pd1 Cl1 2.3401(18) . ?
Pd1 P2 2.3065(18) . ?
Pd1 P3 2.3493(18) . ?
Ru1 Cl3 2.419(3) . ?
Ru1 Cl2 2.412(3) . ?
Ru1 P4 2.344(2) . ?
Ru1 C58 2.208(8) . ?
Ru1 C56 2.173(9) . ?
Ru1 C59 2.242(8) . ?
Ru1 C60 2.242(9) . ?
Ru1 C57 2.182(9) . ?
Ru1 C55 2.224(10) . ?
P1 C1 1.798(8) . ?
P1 C7 1.799(8) . ?
P1 C13 1.832(8) . ?
P2 C21 1.808(8) . ?
P2 C14 1.845(8) . ?
P2 C15 1.795(9) . ?
P3 C33 1.806(8) . ?
P3 C27 1.829(8) . ?
P3 C39 1.825(8) . ?
P4 C42 1.837(8) . ?
P4 C49 1.838(8) . ?
P4 C43 1.832(8) . ?
C6 H6 0.9500 . ?
C6 C1 1.408(11) . ?
C6 C5 1.388(11) . ?
C38 H38 0.9500 . ?
C38 C33 1.387(11) . ?
C38 C37 1.407(12) . ?
C1 C2 1.398(11) . ?
C2 H2 0.9500 . ?
C2 C3 1.389(11) . ?
C33 C34 1.399(11) . ?
C50 H50 0.9500 . ?
C50 C49 1.394(11) . ?
C50 C51 1.380(13) . ?
C32 H32 0.9500 . ?
C32 C27 1.403(10) . ?
C32 C31 1.393(11) . ?
C40 H40A 0.9900 . ?
C40 H40B 0.9900 . ?
C40 C41 1.515(11) . ?
C40 C39 1.540(11) . ?
C44 H44 0.9500 . ?
C44 C45 1.390(12) . ?
C44 C43 1.384(12) . ?
C5 H5 0.9500 . ?
C5 C4 1.366(14) . ?
C7 C8 1.418(11) . ?
C7 C12 1.385(11) . ?
C42 H42A 0.9900 . ?
C42 H42B 0.9900 . ?
C42 C41 1.522(11) . ?
C21 C26 1.385(10) . ?
C21 C22 1.412(11) . ?
C58 C59 1.452(14) . ?
C58 C57 1.362(14) . ?
C58 C62 1.540(14) . ?
C26 H26 0.9500 . ?
C26 C25 1.375(12) . ?
C35 H35 0.9500 . ?
C35 C36 1.385(14) . ?
C35 C34 1.386(12) . ?
C14 H14A 0.9900 . ?
C14 H14B 0.9900 . ?
C14 C13 1.547(11) . ?
C49 C54 1.398(11) . ?
C53 H53 0.9500 . ?
C53 C52 1.385(13) . ?
C53 C54 1.380(12) . ?
C3 H3 0.9500 . ?
C3 C4 1.381(14) . ?
C27 C28 1.407(11) . ?
C45 H45 0.9500 . ?
C45 C46 1.381(14) . ?
C52 H52 0.9500 . ?
C52 C51 1.403(13) . ?
C22 H22 0.9500 . ?
C22 C23 1.363(11) . ?
C9 H9 0.9500 . ?
C9 C10 1.381(13) . ?
C9 C8 1.405(11) . ?
C56 H56 0.9500 . ?
C56 C57 1.415(14) . ?
C56 C55 1.412(14) . ?
C46 H46 0.9500 . ?
C46 C47 1.386(15) . ?
C54 H54 0.9500 . ?
C43 C48 1.399(12) . ?
C36 H36 0.9500 . ?
C36 C37 1.378(14) . ?
C15 C20 1.379(15) . ?
C15 C16 1.399(15) . ?
C28 H28 0.9500 . ?
C28 C29 1.367(12) . ?
C25 H25 0.9500 . ?
C25 C24 1.383(13) . ?
C29 H29 0.9500 . ?
C29 C30 1.395(13) . ?
C59 H59 0.9500 . ?
C59 C60 1.424(15) . ?
C37 H37 0.9500 . ?
C48 H48 0.9500 . ?
C48 C47 1.390(14) . ?
C10 H10 0.9500 . ?
C10 C11 1.378(14) . ?
C31 H31 0.9500 . ?
C31 C30 1.373(13) . ?
C20 H20 0.9500 . ?
C20 C19 1.393(15) . ?
C30 H30 0.9500 . ?
C23 H23 0.9500 . ?
C23 C24 1.384(13) . ?
C47 H47 0.9500 . ?
C60 H60 0.9500 . ?
C60 C55 1.437(16) . ?
C24 H24 0.9500 . ?
C51 H51 0.9500 . ?
C41 H41A 0.9900 . ?
C41 H41B 0.9900 . ?
C4 H4 0.9500 . ?
C13 H13A 0.9900 . ?
C13 H13B 0.9900 . ?
C8 H8 0.9500 . ?
C57 H57 0.9500 . ?
C39 H39A 0.9900 . ?
C39 H39B 0.9900 . ?
C12 H12 0.9500 . ?
C12 C11 1.404(12) . ?
C34 H34 0.9500 . ?
C63 H63A 0.9800 . ?
C63 H63B 0.9800 . ?
C63 H63C 0.9800 . ?
C63 C62 1.517(15) . ?
C11 H11 0.9500 . ?
C16 H16 0.9500 . ?
C16 C17 1.404(15) . ?
C61 H61A 0.9800 . ?
C61 H61B 0.9800 . ?
C61 H61C 0.9800 . ?
C61 C55 1.459(16) . ?
C62 H62 1.0000 . ?
C62 C64 1.485(15) . ?
C64 H64A 0.9800 . ?
C64 H64B 0.9800 . ?
C64 H64C 0.9800 . ?
C19 H19 0.9500 . ?
C19 C18 1.38(2) . ?
C18 H18 0.9500 . ?
C18 C17 1.36(2) . ?
C17 H17 0.9500 . ?
S1 O1 1.439(6) . ?
S1 O2 1.450(7) . ?
S1 O3 1.432(7) . ?
S1 C01Q 1.830(10) . ?
F1 C01Q 1.324(11) . ?
F3 C01Q 1.330(10) . ?
F2 C01Q 1.359(10) . ?

loop_
_geom_torsion_atom_site_label_1
_geom_torsion_atom_site_label_2
_geom_torsion_atom_site_label_3
_geom_torsion_atom_site_label_4
_geom_torsion
_geom_torsion_site_symmetry_1
_geom_torsion_site_symmetry_2
_geom_torsion_site_symmetry_3
_geom_torsion_site_symmetry_4
_geom_torsion_publ_flag
Pd1 P1 C1 C6 -112.8(6) . . . . ?
Pd1 P1 C1 C2 66.8(7) . . . . ?
Pd1 P1 C7 C8 -166.1(5) . . . . ?
Pd1 P1 C7 C12 3.1(7) . . . . ?
Pd1 P1 C13 C14 56.5(5) . . . . ?
Pd1 P2 C21 C26 128.2(6) . . . . ?
Pd1 P2 C21 C22 -52.8(7) . . . . ?
Pd1 P2 C14 C13 19.8(6) . . . . ?
Pd1 P2 C15 C20 -32.1(8) . . . . ?
Pd1 P2 C15 C16 145.9(8) . . . . ?
Pd1 P3 C33 C38 15.8(7) . . . . ?
Pd1 P3 C33 C34 -162.8(6) . . . . ?
Pd1 P3 C27 C32 -117.8(6) . . . . ?
Pd1 P3 C27 C28 62.9(7) . . . . ?
Pd1 P3 C39 C40 -47.0(7) . . . . ?
Ru1 P4 C42 C41 179.7(5) . . . . ?
Ru1 P4 C49 C50 -80.7(6) . . . . ?
Ru1 P4 C49 C54 94.3(6) . . . . ?
Ru1 P4 C43 C44 141.3(7) . . . . ?
Ru1 P4 C43 C48 -44.9(7) . . . . ?
Ru1 C58 C59 C60 -54.1(8) . . . . ?
Ru1 C58 C57 C56 53.6(7) . . . . ?
Ru1 C58 C62 C63 78.7(12) . . . . ?
Ru1 C58 C62 C64 -154.0(10) . . . . ?
Ru1 C56 C57 C58 -54.6(8) . . . . ?
Ru1 C56 C55 C60 55.0(8) . . . . ?
Ru1 C56 C55 C61 -125.3(9) . . . . ?
Ru1 C59 C60 C55 -52.3(8) . . . . ?
Ru1 C60 C55 C56 -53.7(7) . . . . ?
Ru1 C60 C55 C61 126.6(9) . . . . ?
P1 C1 C2 C3 178.6(6) . . . . ?
P1 C7 C8 C9 166.8(6) . . . . ?
P1 C7 C12 C11 -166.3(7) . . . . ?
P2 C21 C26 C25 175.5(6) . . . . ?
P2 C21 C22 C23 -176.9(7) . . . . ?
P2 C14 C13 P1 -48.0(6) . . . . ?
P2 C15 C20 C19 178.7(9) . . . . ?
P2 C15 C16 C17 179.4(11) . . . . ?
P3 C33 C34 C35 -180.0(6) . . . . ?
P3 C27 C28 C29 175.9(7) . . . . ?
P4 C42 C41 C40 168.3(6) . . . . ?
P4 C49 C54 C53 -175.5(6) . . . . ?
P4 C43 C48 C47 -176.0(8) . . . . ?
C6 C1 C2 C3 -1.7(12) . . . . ?
C6 C5 C4 C3 -0.6(13) . . . . ?
C38 C33 C34 C35 1.4(12) . . . . ?
C1 P1 C7 C8 55.2(7) . . . . ?
C1 P1 C7 C12 -135.7(6) . . . . ?
C1 P1 C13 C14 -174.7(5) . . . . ?
C1 C6 C5 C4 -0.4(12) . . . . ?
C1 C2 C3 C4 0.7(12) . . . . ?
C2 C3 C4 C5 0.4(13) . . . . ?
C33 P3 C27 C32 8.3(7) . . . . ?
C33 P3 C27 C28 -171.0(6) . . . . ?
C33 P3 C39 C40 -165.3(6) . . . . ?
C33 C38 C37 C36 1.7(13) . . . . ?
C50 C49 C54 C53 -0.4(11) . . . . ?
C32 C27 C28 C29 -3.4(12) . . . . ?
C32 C31 C30 C29 0.0(14) . . . . ?
C44 C45 C46 C47 -2.0(16) . . . . ?
C44 C43 C48 C47 -1.7(14) . . . . ?
C5 C6 C1 P1 -178.8(6) . . . . ?
C5 C6 C1 C2 1.6(11) . . . . ?
C7 P1 C1 C6 21.2(7) . . . . ?
C7 P1 C1 C2 -159.2(6) . . . . ?
C7 P1 C13 C14 -60.9(6) . . . . ?
C7 C12 C11 C10 -0.6(15) . . . . ?
C42 P4 C49 C50 152.2(6) . . . . ?
C42 P4 C49 C54 -32.7(7) . . . . ?
C42 P4 C43 C44 -91.5(8) . . . . ?
C42 P4 C43 C48 82.3(7) . . . . ?
C21 P2 C14 C13 -101.0(6) . . . . ?
C21 P2 C15 C20 94.8(8) . . . . ?
C21 P2 C15 C16 -87.2(9) . . . . ?
C21 C26 C25 C24 2.2(13) . . . . ?
C21 C22 C23 C24 0.6(13) . . . . ?
C58 C59 C60 Ru1 53.2(7) . . . . ?
C58 C59 C60 C55 0.9(14) . . . . ?
C26 C21 C22 C23 2.2(12) . . . . ?
C26 C25 C24 C23 0.6(13) . . . . ?
C35 C36 C37 C38 -0.8(14) . . . . ?
C14 P2 C21 C26 -113.2(7) . . . . ?
C14 P2 C21 C22 65.8(7) . . . . ?
C14 P2 C15 C20 -152.9(7) . . . . ?
C14 P2 C15 C16 25.2(9) . . . . ?
C49 P4 C42 C41 -56.6(7) . . . . ?
C49 P4 C43 C44 18.6(8) . . . . ?
C49 P4 C43 C48 -167.5(6) . . . . ?
C49 C50 C51 C52 -0.9(12) . . . . ?
C53 C52 C51 C50 2.1(13) . . . . ?
C27 P3 C33 C38 -116.4(6) . . . . ?
C27 P3 C33 C34 64.9(7) . . . . ?
C27 P3 C39 C40 84.2(7) . . . . ?
C27 C32 C31 C30 -0.1(12) . . . . ?
C27 C28 C29 C30 3.4(13) . . . . ?
C45 C44 C43 P4 174.9(7) . . . . ?
C45 C44 C43 C48 1.2(13) . . . . ?
C45 C46 C47 C48 1.4(16) . . . . ?
C52 C53 C54 C49 1.6(12) . . . . ?
C22 C21 C26 C25 -3.5(12) . . . . ?
C22 C23 C24 C25 -1.9(13) . . . . ?
C9 C10 C11 C12 -2.3(16) . . . . ?
C54 C53 C52 C51 -2.4(13) . . . . ?
C43 P4 C42 C41 53.7(7) . . . . ?
C43 P4 C49 C50 44.1(7) . . . . ?
C43 P4 C49 C54 -140.8(6) . . . . ?
C43 C44 C45 C46 0.7(15) . . . . ?
C43 C48 C47 C46 0.4(16) . . . . ?
C36 C35 C34 C33 -0.5(13) . . . . ?
C15 P2 C21 C26 -0.7(8) . . . . ?
C15 P2 C21 C22 178.3(6) . . . . ?
C15 P2 C14 C13 145.0(6) . . . . ?
C15 C20 C19 C18 1(2) . . . . ?
C15 C16 C17 C18 3(2) . . . . ?
C28 C29 C30 C31 -1.7(14) . . . . ?
C59 C58 C57 Ru1 -55.0(7) . . . . ?
C59 C58 C57 C56 -1.4(13) . . . . ?
C59 C58 C62 C63 165.1(9) . . . . ?
C59 C58 C62 C64 -67.7(13) . . . . ?
C59 C60 C55 Ru1 52.7(8) . . . . ?
C59 C60 C55 C56 -1.0(14) . . . . ?
C59 C60 C55 C61 179.3(9) . . . . ?
C37 C38 C33 P3 179.3(6) . . . . ?
C37 C38 C33 C34 -2.0(12) . . . . ?
C10 C9 C8 C7 -0.4(13) . . . . ?
C31 C32 C27 P3 -177.5(6) . . . . ?
C31 C32 C27 C28 1.7(11) . . . . ?
C20 C15 C16 C17 -2.6(18) . . . . ?
C20 C19 C18 C17 0(2) . . . . ?
C51 C50 C49 P4 175.1(6) . . . . ?
C51 C50 C49 C54 0.0(11) . . . . ?
C41 C40 C39 P3 159.1(6) . . . . ?
C13 P1 C1 C6 130.3(6) . . . . ?
C13 P1 C1 C2 -50.1(7) . . . . ?
C13 P1 C7 C8 -54.8(6) . . . . ?
C13 P1 C7 C12 114.4(6) . . . . ?
C8 C7 C12 C11 2.9(12) . . . . ?
C8 C9 C10 C11 2.8(15) . . . . ?
C57 C58 C59 Ru1 54.4(7) . . . . ?
C57 C58 C59 C60 0.3(13) . . . . ?
C57 C58 C62 C63 -13.2(14) . . . . ?
C57 C58 C62 C64 114.0(12) . . . . ?
C57 C56 C55 Ru1 -55.1(7) . . . . ?
C57 C56 C55 C60 -0.1(13) . . . . ?
C57 C56 C55 C61 179.5(9) . . . . ?
C39 P3 C33 C38 134.9(6) . . . . ?
C39 P3 C33 C34 -43.7(7) . . . . ?
C39 P3 C27 C32 116.9(6) . . . . ?
C39 P3 C27 C28 -62.4(7) . . . . ?
C39 C40 C41 C42 -167.3(7) . . . . ?
C12 C7 C8 C9 -2.4(11) . . . . ?
C34 C35 C36 C37 0.2(14) . . . . ?
C16 C15 C20 C19 0.6(16) . . . . ?
C55 C56 C57 Ru1 56.0(7) . . . . ?
C55 C56 C57 C58 1.4(13) . . . . ?
C62 C58 C59 Ru1 -124.0(8) . . . . ?
C62 C58 C59 C60 -178.2(9) . . . . ?
C62 C58 C57 Ru1 123.3(9) . . . . ?
C62 C58 C57 C56 176.9(8) . . . . ?
C19 C18 C17 C16 -2(3) . . . . ?
O1 S1 C01Q F1 -50.4(7) . . . . ?
O1 S1 C01Q F3 -173.5(6) . . . . ?
O1 S1 C01Q F2 67.6(7) . . . . ?
O2 S1 C01Q F1 68.9(7) . . . . ?
O2 S1 C01Q F3 -54.2(7) . . . . ?
O2 S1 C01Q F2 -173.1(6) . . . . ?
O3 S1 C01Q F1 -170.0(6) . . . . ?
O3 S1 C01Q F3 66.8(7) . . . . ?
O3 S1 C01Q F2 -52.1(7) . . . . ?

loop_
_twin_individual_id
_twin_individual_mass_fraction_refined
1 0.9894(4)
2 0.0106(4)

loop_
_exptl_oxdiff_crystal_face_indexfrac_h
_exptl_oxdiff_crystal_face_indexfrac_k
_exptl_oxdiff_crystal_face_indexfrac_l
_exptl_oxdiff_crystal_face_x
_exptl_oxdiff_crystal_face_y
_exptl_oxdiff_crystal_face_z
-4.4352 -8.3493 6.7934 -0.2901 -0.0507 0.9557
6.2359 -4.1762 -2.8510 0.9805 0.1829 -0.0716
4.2643 8.6062 -6.7752 0.2581 0.0447 -0.9651
-6.0781 4.8280 2.4600 -0.9830 -0.1836 0.0092
-0.9355 -11.3214 4.6108 0.2889 0.0197 0.9571
-5.9397 5.2468 4.5658 -0.9968 -0.0798 -0.0091
5.5020 -6.5797 -3.6784 0.9864 0.0785 0.1441
